data_7718983
loop_
_publ_author_name
'Das, Sujit'
'Mondal, Sangita'
'Suthar, Sonam'
'Ray, Ranay Kumar'
'Mondal, Karunamayee'
'Raveendran, Avany A.'
'Ahamed, Subuhan'
'Maji, Chandan'
'Baidya, Mahiuddin'
'Schwarz, Bj&#xf6;rn'
'Chakraborty, Debashis'
'Ungur, Liviu'
'Mondal, Kartik Chandra'

_publ_section_title
;
 Isolation and characterization of carbene-supported air stable
 Co(II)-radical complexes with bileptic redox non-innocent ligands:
 stability, bonding, ring-opening copolymerization studies and
 photo-catalytic ring cyclization activity.
;
_journal_issue 29
_journal_name_full 'Dalton transactions (Cambridge, England : 2003)'
_journal_page_first 11182
_journal_page_last 11192
_journal_paper_doi 10.1039/d5dt00727e
_journal_volume 54
_journal_year 2025
_chemical_formula_sum 'C47 H65 Cl Co N3 S3'
_chemical_formula_weight 862.58
_space_group_crystal_system triclinic
_space_group_IT_number 2
_space_group_name_Hall '-P 1'
_space_group_name_H-M_alt 'P -1'
_atom_sites_solution_hydrogens geom
_audit_update_record
;
2024-08-05 deposited with the CCDC.	2025-06-23 downloaded from the CCDC.
;
_cell_angle_alpha 82.252(5)
_cell_angle_beta 79.018(5)
_cell_angle_gamma 68.513(4)
_cell_formula_units_Z 2
_cell_length_a 10.9335(16)
_cell_length_b 14.234(2)
_cell_length_c 18.782(3)
_cell_measurement_reflns_used 9988
_cell_measurement_temperature 150.(2)
_cell_measurement_theta_max 26.2043
_cell_measurement_theta_min 2.4530
_cell_volume 2663.3(7)
_computing_cell_refinement 'SAINT V8.40B (Bruker AXS LLC, 2019)'
_computing_data_reduction 'SAINT V8.40B (Bruker AXS LLC, 2019)'
_computing_molecular_graphics 'shelXle (C.B. Huebschle, rev 1380)'
_computing_structure_refinement 'SHELXL-2019/1 (Sheldrick, 2019)'
_computing_structure_solution 'XT, VERSION 2018/2'
_diffrn_ambient_temperature 150.(2)
_diffrn_detector_area_resol_mean 7.3910
_diffrn_measured_fraction_theta_full 0.992
_diffrn_measured_fraction_theta_max 0.992
_diffrn_measurement_device_type 'Bruker D8 Venture'
_diffrn_measurement_method '\f and \w scan'
_diffrn_radiation_type MoK\a
_diffrn_radiation_wavelength 0.71073
_diffrn_reflns_av_R_equivalents 0.0909
_diffrn_reflns_av_unetI/netI 0.0498
_diffrn_reflns_limit_h_max 13
_diffrn_reflns_limit_h_min -13
_diffrn_reflns_limit_k_max 17
_diffrn_reflns_limit_k_min -17
_diffrn_reflns_limit_l_max 23
_diffrn_reflns_limit_l_min -23
_diffrn_reflns_number 100607
_diffrn_reflns_theta_full 25.24
_diffrn_reflns_theta_max 26.47
_diffrn_reflns_theta_min 2.15
_exptl_absorpt_coefficient_mu 0.520
_exptl_absorpt_correction_T_max 0.89
_exptl_absorpt_correction_T_min 0.75
_exptl_absorpt_correction_type multi-scan
_exptl_absorpt_process_details
;
Krause, L., Herbst-Irmer, R., Sheldrick, G. M., Stalke, D. (2015).
"Comparison of silver and molybdenum microfocus X-ray sources for
single-crystal structure determination"
J. Appl. Cryst. 48, 3-10.
doi:10.1107/S1600576714022985
;
_exptl_crystal_colour 'Dark Blue'
_exptl_crystal_density_diffrn 1.076
_exptl_crystal_density_method 'not measured'
_exptl_crystal_description Needle
_exptl_crystal_F_000 920
_exptl_crystal_size_max 0.508
_exptl_crystal_size_mid 0.345
_exptl_crystal_size_min 0.220
_refine_diff_density_max 0.542
_refine_diff_density_min -0.387
_refine_ls_extinction_method none
_refine_ls_goodness_of_fit_ref 0.925
_refine_ls_hydrogen_treatment constr
_refine_ls_matrix_type full
_refine_ls_number_parameters 512
_refine_ls_number_reflns 10928
_refine_ls_number_restraints 0
_refine_ls_restrained_S_all 0.925
_refine_ls_R_factor_all 0.0632
_refine_ls_R_factor_gt 0.0442
_refine_ls_shift/su_max 0.001
_refine_ls_shift/su_mean 0.000
_refine_ls_structure_factor_coef Fsqd
_refine_ls_weighting_details 'w=1/[\s^2^(Fo^2^)+(0.1000P)^2^] where P=(Fo^2^+2Fc^2^)/3'
_refine_ls_weighting_scheme calc
_refine_ls_wR_factor_gt 0.1280
_refine_ls_wR_factor_ref 0.1411
_reflns_Friedel_coverage 0.000
_reflns_number_gt 8073
_reflns_number_total 10928
_reflns_threshold_expression 'I > 2\s(I)'
_cod_data_source_file d5dt00727e2.cif
_cod_data_source_block Co_8b
_cod_depositor_comments
;
The following automatic conversions were performed:

data item '_exptl_absorpt_correction_type' value 'Multi-Scan' was
changed to 'multi-scan' in accordance with the
/home/data/users/saulius/crontab/automatic-downloads/rss-feeds/RSC/lib/dictionaries/cif_core.dic
dictionary named 'cif_core.dic' version 2.4.2 last updated on
2011-04-26.

Automatic conversion script
Id: cif_fix_values 8170 2020-07-09 18:12:32Z antanas 

 Adding full bibliography for 7718983--7718985.cif.
;
_cod_database_code 7718983

loop_
_space_group_symop_operation_xyz
'x, y, z'
'-x, -y, -z'

loop_
_atom_site_type_symbol
_atom_site_label
_atom_site_fract_x
_atom_site_fract_y
_atom_site_fract_z
_atom_site_U_iso_or_equiv
_atom_site_adp_type
_atom_site_calc_flag
_atom_site_refinement_flags_adp
_atom_site_refinement_flags_occupancy
_atom_site_refinement_flags_posn
_atom_site_occupancy
_atom_site_disorder_assembly
_atom_site_disorder_group
Co Co1 0.43481(3) 0.36873(2) 0.35403(2) 0.02685(11) Uani d . . . 1 . .
Cl Cl1 0.44267(7) 0.30839(5) 0.46738(3) 0.04867(18) Uani d . . . 1 . .
S S1 0.39453(5) 0.25499(4) 0.29274(3) 0.03169(15) Uani d . . . 1 . .
S S2 0.85736(6) -0.05072(4) 0.21201(4) 0.03779(16) Uani d . . . 1 . .
S S3 0.65113(5) 0.33462(4) 0.29459(3) 0.03081(15) Uani d . . . 1 . .
N N1 0.77781(17) 0.14155(13) 0.25138(10) 0.0260(4) Uani d . . . 1 . .
N N2 0.61319(17) 0.08997(13) 0.24972(10) 0.0270(4) Uani d . . . 1 . .
N N3 0.24046(17) 0.56610(13) 0.30070(10) 0.0286(4) Uani d . . . 1 . .
C C1 0.9104(2) 0.14249(16) 0.24723(13) 0.0282(5) Uani d . . . 1 . .
C C2 0.9597(2) 0.13068(17) 0.31225(14) 0.0342(5) Uani d . . . 1 . .
C C3 1.0868(2) 0.1345(2) 0.30668(16) 0.0465(7) Uani d . . . 1 . .
H H3 1.124324 0.127703 0.349574 0.056000 Uiso calc U . R 1 . .
C C4 1.1589(2) 0.1479(2) 0.23997(18) 0.0533(8) Uani d . . . 1 . .
H H4 1.245754 0.149458 0.237396 0.064000 Uiso calc U . R 1 . .
C C5 1.1066(3) 0.1590(2) 0.17723(16) 0.0479(7) Uani d . . . 1 . .
H H5 1.158010 0.168056 0.131752 0.057000 Uiso calc U . R 1 . .
C C6 0.9799(2) 0.15722(18) 0.17895(13) 0.0347(5) Uani d . . . 1 . .
C C7 0.7502(2) 0.05940(16) 0.23758(12) 0.0267(5) Uani d . . . 1 . .
C C8 0.5565(2) 0.18812(16) 0.27086(12) 0.0258(5) Uani d . . . 1 . .
C C9 0.6637(2) 0.22089(16) 0.27158(11) 0.0257(5) Uani d . . . 1 . .
C C10 0.8826(3) 0.11075(19) 0.38479(13) 0.0407(6) Uani d . . . 1 . .
H H10 0.788322 0.128293 0.377507 0.049000 Uiso calc U . R 1 . .
C C11 0.8815(3) 0.1764(2) 0.44226(16) 0.0577(8) Uani d . . . 1 . .
H H11A 0.825099 0.164115 0.487070 0.087000 Uiso calc U . R 1 . .
H H11B 0.846344 0.247808 0.424896 0.087000 Uiso calc U . R 1 . .
H H11C 0.972336 0.159584 0.451990 0.087000 Uiso calc U . R 1 . .
C C12 0.9197(3) 0.1747(2) 0.11033(13) 0.0436(6) Uani d . . . 1 . .
H H12 0.840183 0.153258 0.122102 0.052000 Uiso calc U . R 1 . .
C C13 0.8712(3) 0.2868(3) 0.08617(17) 0.0665(9) Uani d . . . 1 . .
H H13A 0.826963 0.297692 0.043481 0.100000 Uiso calc U . R 1 . .
H H13B 0.947214 0.309987 0.073701 0.100000 Uiso calc U . R 1 . .
H H13C 0.808314 0.324858 0.125733 0.100000 Uiso calc U . R 1 . .
C C14 0.5402(2) 0.03013(17) 0.23506(13) 0.0304(5) Uani d . . . 1 . .
C C15 0.5174(2) 0.03554(18) 0.16421(13) 0.0347(5) Uani d . . . 1 . .
C C16 0.4509(3) -0.0255(2) 0.15070(16) 0.0470(7) Uani d . . . 1 . .
H H16 0.435552 -0.026061 0.102675 0.056000 Uiso calc U . R 1 . .
C C17 0.4069(3) -0.0856(2) 0.20641(18) 0.0556(8) Uani d . . . 1 . .
H H17 0.359724 -0.125412 0.196307 0.067000 Uiso calc U . R 1 . .
C C18 0.4304(3) -0.0882(2) 0.27503(18) 0.0537(8) Uani d . . . 1 . .
H H18 0.400699 -0.130780 0.312117 0.064000 Uiso calc U . R 1 . .
C C19 0.4972(2) -0.02949(19) 0.29246(14) 0.0399(6) Uani d . . . 1 . .
C C20 0.3351(2) 0.51745(16) 0.33953(12) 0.0277(5) Uani d . . . 1 . .
C C21 0.1852(2) 0.68168(18) 0.30233(14) 0.0384(6) Uani d . . . 1 . .
C C22 0.2910(3) 0.69718(18) 0.33733(15) 0.0397(6) Uani d . . . 1 . .
H H22A 0.248914 0.749942 0.372623 0.048000 Uiso calc U . R 1 . .
H H22B 0.354108 0.718770 0.299737 0.048000 Uiso calc U . R 1 . .
C C23 0.3643(2) 0.59526(17) 0.37617(13) 0.0327(5) Uani d . . . 1 . .
C C24 0.9341(4) -0.0011(2) 0.40951(18) 0.0715(10) Uani d . . . 1 . .
H H24A 0.880733 -0.013149 0.455594 0.107000 Uiso calc U . R 1 . .
H H24B 1.027246 -0.021333 0.416259 0.107000 Uiso calc U . R 1 . .
H H24C 0.927554 -0.040833 0.372601 0.107000 Uiso calc U . R 1 . .
C C25 1.0145(4) 0.1115(3) 0.04992(17) 0.0676(9) Uani d . . . 1 . .
H H25A 0.969951 0.123298 0.007234 0.101000 Uiso calc U . R 1 . .
H H25B 1.040957 0.039639 0.066661 0.101000 Uiso calc U . R 1 . .
H H25C 1.093572 0.130936 0.036932 0.101000 Uiso calc U . R 1 . .
C C26 0.5631(2) 0.1016(2) 0.10348(13) 0.0399(6) Uani d . . . 1 . .
H H26 0.603580 0.141472 0.125140 0.048000 Uiso calc U . R 1 . .
C C27 0.6700(3) 0.0388(3) 0.04623(16) 0.0660(9) Uani d . . . 1 . .
H H27A 0.697856 0.084134 0.008011 0.099000 Uiso calc U . R 1 . .
H H27B 0.633875 -0.002708 0.024894 0.099000 Uiso calc U . R 1 . .
H H27C 0.746699 -0.005234 0.069075 0.099000 Uiso calc U . R 1 . .
C C28 0.5251(3) -0.0348(2) 0.36894(15) 0.0496(7) Uani d . . . 1 . .
H H28 0.553927 0.023252 0.372359 0.059000 Uiso calc U . R 1 . .
C C29 0.4035(3) -0.0254(3) 0.42567(19) 0.0733(10) Uani d . . . 1 . .
H H29A 0.426746 -0.029312 0.474136 0.110000 Uiso calc U . R 1 . .
H H29B 0.371648 -0.080585 0.422738 0.110000 Uiso calc U . R 1 . .
H H29C 0.333450 0.039706 0.416880 0.110000 Uiso calc U . R 1 . .
C C30 0.1863(2) 0.51294(17) 0.26112(13) 0.0332(5) Uani d . . . 1 . .
C C31 0.0873(2) 0.47578(18) 0.29806(14) 0.0379(6) Uani d . . . 1 . .
C C32 0.0375(3) 0.4270(2) 0.25749(18) 0.0499(7) Uani d . . . 1 . .
H H32 -0.030929 0.402023 0.280561 0.060000 Uiso calc U . R 1 . .
C C33 0.0845(3) 0.4140(2) 0.18511(18) 0.0561(8) Uani d . . . 1 . .
H H33 0.047635 0.381464 0.158541 0.067000 Uiso calc U . R 1 . .
C C34 0.1842(3) 0.4477(2) 0.15112(16) 0.0522(7) Uani d . . . 1 . .
H H34 0.216171 0.437505 0.101035 0.063000 Uiso calc U . R 1 . .
C C35 0.2403(2) 0.49662(19) 0.18783(13) 0.0390(6) Uani d . . . 1 . .
C C36 0.0464(3) 0.7149(2) 0.34693(17) 0.0514(7) Uani d . . . 1 . .
H H36A 0.010865 0.788881 0.347476 0.077000 Uiso calc U . R 1 . .
H H36B 0.051193 0.684632 0.396828 0.077000 Uiso calc U . R 1 . .
H H36C -0.012174 0.692703 0.325150 0.077000 Uiso calc U . R 1 . .
C C37 0.1760(3) 0.7342(2) 0.22706(16) 0.0498(7) Uani d . . . 1 . .
H H37A 0.144622 0.807635 0.230391 0.075000 Uiso calc U . R 1 . .
H H37B 0.113543 0.716983 0.204839 0.075000 Uiso calc U . R 1 . .
H H37C 0.264020 0.712124 0.197118 0.075000 Uiso calc U . R 1 . .
C C38 0.3106(3) 0.5886(2) 0.45734(14) 0.0430(6) Uani d . . . 1 . .
H H38A 0.331611 0.636042 0.481922 0.064000 Uiso calc U . R 1 . .
H H38B 0.351762 0.519557 0.478118 0.064000 Uiso calc U . R 1 . .
H H38C 0.213903 0.605950 0.463988 0.064000 Uiso calc U . R 1 . .
C C39 0.5134(2) 0.5731(2) 0.36637(15) 0.0407(6) Uani d . . . 1 . .
H H39A 0.530175 0.625585 0.387680 0.061000 Uiso calc U . R 1 . .
H H39B 0.549316 0.572579 0.314417 0.061000 Uiso calc U . R 1 . .
H H39C 0.556722 0.506932 0.390715 0.061000 Uiso calc U . R 1 . .
C C40 0.4464(3) 0.1768(2) 0.06874(16) 0.0547(7) Uani d . . . 1 . .
H H40A 0.477288 0.223999 0.033801 0.082000 Uiso calc U . R 1 . .
H H40B 0.377823 0.214505 0.106582 0.082000 Uiso calc U . R 1 . .
H H40C 0.408999 0.140057 0.043541 0.082000 Uiso calc U . R 1 . .
C C41 0.6403(4) -0.1330(3) 0.38432(19) 0.0757(10) Uani d . . . 1 . .
H H41A 0.661351 -0.133591 0.432848 0.113000 Uiso calc U . R 1 . .
H H41B 0.718759 -0.136682 0.347858 0.113000 Uiso calc U . R 1 . .
H H41C 0.614268 -0.191382 0.382047 0.113000 Uiso calc U . R 1 . .
C C42 0.0349(2) 0.4827(2) 0.37871(15) 0.0429(6) Uani d . . . 1 . .
H H42 0.075564 0.524250 0.398477 0.052000 Uiso calc U . R 1 . .
C C43 0.0753(3) 0.3777(2) 0.41888(16) 0.0501(7) Uani d . . . 1 . .
H H43A 0.036283 0.383397 0.470318 0.075000 Uiso calc U . R 1 . .
H H43B 0.172396 0.348547 0.414622 0.075000 Uiso calc U . R 1 . .
H H43C 0.042933 0.333813 0.397458 0.075000 Uiso calc U . R 1 . .
C C44 0.3588(3) 0.5231(2) 0.14770(14) 0.0453(6) Uani d . . . 1 . .
H H44 0.385118 0.559134 0.180974 0.054000 Uiso calc U . R 1 . .
C C45 0.4766(3) 0.4282(2) 0.12723(15) 0.0558(8) Uani d . . . 1 . .
H H45A 0.552315 0.447131 0.102176 0.084000 Uiso calc U . R 1 . .
H H45B 0.452632 0.391188 0.094982 0.084000 Uiso calc U . R 1 . .
H H45C 0.500814 0.385042 0.171318 0.084000 Uiso calc U . R 1 . .
C C46 -0.1172(3) 0.5345(2) 0.39318(19) 0.0614(8) Uani d . . . 1 . .
H H46A -0.145836 0.547353 0.444762 0.092000 Uiso calc U . R 1 . .
H H46B -0.159442 0.490398 0.380415 0.092000 Uiso calc U . R 1 . .
H H46C -0.143228 0.598830 0.363563 0.092000 Uiso calc U . R 1 . .
C C47 0.3268(4) 0.5932(3) 0.07861(16) 0.0676(9) Uani d . . . 1 . .
H H47A 0.400133 0.617990 0.059396 0.101000 Uiso calc U . R 1 . .
H H47B 0.244712 0.650774 0.090502 0.101000 Uiso calc U . R 1 . .
H H47C 0.315072 0.555567 0.041979 0.101000 Uiso calc U . R 1 . .

loop_
_atom_site_aniso_label
_atom_site_aniso_U_11
_atom_site_aniso_U_22
_atom_site_aniso_U_33
_atom_site_aniso_U_12
_atom_site_aniso_U_13
_atom_site_aniso_U_23
Co1 0.02412(17) 0.02403(18) 0.03375(19) -0.00931(13) -0.00543(13) -0.00269(13)
Cl1 0.0683(5) 0.0475(4) 0.0382(4) -0.0297(4) -0.0154(3) 0.0076(3)
S1 0.0187(3) 0.0320(3) 0.0466(4) -0.0088(2) -0.0048(2) -0.0109(3)
S2 0.0273(3) 0.0264(3) 0.0581(4) -0.0041(2) -0.0079(3) -0.0110(3)
S3 0.0236(3) 0.0252(3) 0.0471(4) -0.0110(2) -0.0047(2) -0.0082(2)
N1 0.0190(9) 0.0255(10) 0.0360(10) -0.0092(8) -0.0056(7) -0.0045(8)
N2 0.0227(9) 0.0250(10) 0.0379(10) -0.0112(8) -0.0067(8) -0.0059(8)
N3 0.0226(9) 0.0236(10) 0.0392(11) -0.0075(8) -0.0037(8) -0.0037(8)
C1 0.0177(10) 0.0257(11) 0.0434(13) -0.0071(9) -0.0072(9) -0.0080(10)
C2 0.0279(12) 0.0241(12) 0.0508(15) -0.0042(10) -0.0123(11) -0.0089(10)
C3 0.0303(13) 0.0462(16) 0.0672(19) -0.0060(12) -0.0239(13) -0.0164(13)
C4 0.0205(12) 0.0583(18) 0.087(2) -0.0135(12) -0.0062(14) -0.0282(16)
C5 0.0292(13) 0.0583(18) 0.0615(18) -0.0213(13) 0.0033(12) -0.0189(14)
C6 0.0242(11) 0.0375(14) 0.0455(14) -0.0134(10) -0.0012(10) -0.0116(11)
C7 0.0238(11) 0.0254(11) 0.0348(12) -0.0114(9) -0.0079(9) -0.0022(9)
C8 0.0237(11) 0.0245(11) 0.0307(11) -0.0093(9) -0.0049(9) -0.0036(9)
C9 0.0225(11) 0.0244(11) 0.0316(12) -0.0098(9) -0.0046(9) -0.0019(9)
C10 0.0460(15) 0.0383(14) 0.0403(14) -0.0132(12) -0.0188(12) 0.0016(11)
C11 0.074(2) 0.0530(18) 0.0491(17) -0.0227(16) -0.0114(15) -0.0079(14)
C12 0.0377(14) 0.0623(18) 0.0380(14) -0.0272(13) 0.0013(11) -0.0094(12)
C13 0.070(2) 0.071(2) 0.0535(18) -0.0141(18) -0.0200(16) -0.0032(16)
C14 0.0235(11) 0.0273(12) 0.0455(14) -0.0115(9) -0.0075(10) -0.0090(10)
C15 0.0237(11) 0.0360(13) 0.0470(14) -0.0110(10) -0.0023(10) -0.0149(11)
C16 0.0427(15) 0.0511(17) 0.0583(17) -0.0204(13) -0.0140(13) -0.0205(14)
C17 0.0586(18) 0.0450(17) 0.082(2) -0.0348(15) -0.0160(16) -0.0121(15)
C18 0.0600(18) 0.0429(16) 0.074(2) -0.0353(15) -0.0191(15) 0.0057(14)
C19 0.0361(13) 0.0316(13) 0.0568(16) -0.0164(11) -0.0118(12) 0.0002(11)
C20 0.0227(11) 0.0267(12) 0.0339(12) -0.0110(9) 0.0011(9) -0.0039(9)
C21 0.0340(13) 0.0245(12) 0.0546(16) -0.0075(10) -0.0067(11) -0.0032(11)
C22 0.0413(14) 0.0246(12) 0.0556(16) -0.0140(11) -0.0059(12) -0.0064(11)
C23 0.0315(12) 0.0273(12) 0.0424(13) -0.0132(10) -0.0054(10) -0.0050(10)
C24 0.115(3) 0.0420(18) 0.059(2) -0.0252(19) -0.026(2) 0.0015(14)
C25 0.076(2) 0.077(2) 0.0517(18) -0.0300(19) 0.0033(16) -0.0222(17)
C26 0.0344(13) 0.0546(16) 0.0371(13) -0.0212(12) -0.0042(11) -0.0105(12)
C27 0.0411(16) 0.098(3) 0.0479(17) -0.0094(17) -0.0005(13) -0.0191(17)
C28 0.0560(17) 0.0482(17) 0.0550(17) -0.0321(14) -0.0168(14) 0.0131(13)
C29 0.063(2) 0.097(3) 0.064(2) -0.034(2) -0.0067(17) -0.0077(19)
C30 0.0276(12) 0.0261(12) 0.0456(14) -0.0065(10) -0.0119(10) -0.0008(10)
C31 0.0269(12) 0.0313(13) 0.0561(16) -0.0081(10) -0.0100(11) -0.0063(11)
C32 0.0382(15) 0.0421(16) 0.078(2) -0.0168(13) -0.0205(14) -0.0088(14)
C33 0.0574(19) 0.0462(17) 0.072(2) -0.0116(15) -0.0325(16) -0.0140(15)
C34 0.0617(19) 0.0441(16) 0.0492(16) -0.0069(14) -0.0253(14) -0.0073(13)
C35 0.0353(13) 0.0380(14) 0.0396(14) -0.0041(11) -0.0150(11) -0.0003(11)
C36 0.0360(14) 0.0321(14) 0.077(2) -0.0024(12) 0.0014(13) -0.0133(13)
C37 0.0485(16) 0.0285(14) 0.0656(18) -0.0064(12) -0.0148(14) 0.0075(12)
C38 0.0460(15) 0.0414(15) 0.0429(14) -0.0166(12) 0.0019(12) -0.0165(12)
C39 0.0371(14) 0.0408(15) 0.0511(15) -0.0197(12) -0.0061(11) -0.0100(12)
C40 0.0501(17) 0.061(2) 0.0563(18) -0.0242(15) -0.0090(14) 0.0002(14)
C41 0.066(2) 0.078(3) 0.069(2) -0.0164(19) -0.0171(17) 0.0254(19)
C42 0.0281(13) 0.0445(15) 0.0585(17) -0.0175(12) 0.0023(11) -0.0101(13)
C43 0.0380(15) 0.0494(17) 0.0646(18) -0.0226(13) -0.0006(13) 0.0009(14)
C44 0.0475(16) 0.0453(16) 0.0350(14) -0.0085(13) -0.0072(11) 0.0040(12)
C45 0.0515(17) 0.0605(19) 0.0394(15) -0.0055(15) -0.0002(13) 0.0002(13)
C46 0.0323(15) 0.059(2) 0.089(2) -0.0171(14) 0.0079(15) -0.0147(17)
C47 0.082(2) 0.065(2) 0.0396(16) -0.0117(18) -0.0114(15) 0.0108(15)

loop_
_atom_type_symbol
_atom_type_description
_atom_type_scat_dispersion_real
_atom_type_scat_dispersion_imag
_atom_type_scat_source
C C 0.0033 0.0016 'International Tables Vol C Tables 4.2.6.8 and 6.1.1.4'
H H 0.0000 0.0000 'International Tables Vol C Tables 4.2.6.8 and 6.1.1.4'
Cl Cl 0.1484 0.1585 'International Tables Vol C Tables 4.2.6.8 and 6.1.1.4'
Co Co 0.3494 0.9721 'International Tables Vol C Tables 4.2.6.8 and 6.1.1.4'
N N 0.0061 0.0033 'International Tables Vol C Tables 4.2.6.8 and 6.1.1.4'
S S 0.1246 0.1234 'International Tables Vol C Tables 4.2.6.8 and 6.1.1.4'

loop_
_geom_angle_atom_site_label_1
_geom_angle_atom_site_label_2
_geom_angle_atom_site_label_3
_geom_angle_site_symmetry_1
_geom_angle_site_symmetry_3
_geom_angle
_geom_angle_publ_flag
C20 Co1 Cl1 . . 115.51(7) ?
C20 Co1 S1 . . 120.24(7) ?
Cl1 Co1 S1 . . 107.67(3) ?
C20 Co1 S3 . . 108.42(6) ?
Cl1 Co1 S3 . . 108.19(3) ?
S1 Co1 S3 . . 94.28(2) ?
C8 S1 Co1 . . 93.27(8) ?
C9 S3 Co1 . . 93.17(7) ?
C9 N1 C7 . . 111.53(17) ?
C9 N1 C1 . . 124.42(18) ?
C7 N1 C1 . . 124.03(18) ?
C7 N2 C8 . . 111.10(17) ?
C7 N2 C14 . . 123.64(18) ?
C8 N2 C14 . . 125.00(17) ?
C20 N3 C30 . . 121.71(18) ?
C20 N3 C21 . . 116.19(19) ?
C30 N3 C21 . . 122.03(17) ?
C2 C1 C6 . . 124.2(2) ?
C2 C1 N1 . . 117.6(2) ?
C6 C1 N1 . . 118.23(19) ?
C1 C2 C3 . . 116.3(2) ?
C1 C2 C10 . . 122.2(2) ?
C3 C2 C10 . . 121.4(2) ?
C4 C3 C2 . . 121.0(2) ?
C5 C4 C3 . . 120.7(2) ?
C4 C5 C6 . . 121.2(3) ?
C5 C6 C1 . . 116.6(2) ?
C5 C6 C12 . . 121.2(2) ?
C1 C6 C12 . . 122.2(2) ?
N1 C7 N2 . . 104.86(18) ?
N1 C7 S2 . . 127.40(16) ?
N2 C7 S2 . . 127.73(16) ?
N2 C8 C9 . . 106.01(18) ?
N2 C8 S1 . . 127.59(16) ?
C9 C8 S1 . . 126.40(17) ?
N1 C9 C8 . . 106.51(18) ?
N1 C9 S3 . . 127.50(16) ?
C8 C9 S3 . . 125.98(16) ?
C2 C10 C11 . . 112.7(2) ?
C2 C10 C24 . . 110.5(2) ?
C11 C10 C24 . . 111.7(2) ?
C6 C12 C13 . . 110.2(2) ?
C6 C12 C25 . . 112.4(2) ?
C13 C12 C25 . . 111.6(3) ?
C15 C14 C19 . . 124.1(2) ?
C15 C14 N2 . . 117.4(2) ?
C19 C14 N2 . . 118.6(2) ?
C14 C15 C16 . . 116.5(2) ?
C14 C15 C26 . . 123.1(2) ?
C16 C15 C26 . . 120.5(2) ?
C17 C16 C15 . . 120.9(2) ?
C18 C17 C16 . . 120.7(2) ?
C17 C18 C19 . . 121.5(3) ?
C18 C19 C14 . . 116.3(2) ?
C18 C19 C28 . . 120.8(2) ?
C14 C19 C28 . . 122.8(2) ?
N3 C20 C23 . . 108.28(19) ?
N3 C20 Co1 . . 130.10(16) ?
C23 C20 Co1 . . 121.62(15) ?
C37 C21 C36 . . 108.3(2) ?
C37 C21 C22 . . 112.2(2) ?
C36 C21 C22 . . 114.4(2) ?
C37 C21 N3 . . 112.1(2) ?
C36 C21 N3 . . 109.61(19) ?
C22 C21 N3 . . 100.09(18) ?
C21 C22 C23 . . 107.09(18) ?
C39 C23 C38 . . 109.2(2) ?
C39 C23 C20 . . 110.46(19) ?
C38 C23 C20 . . 108.44(18) ?
C39 C23 C22 . . 111.93(19) ?
C38 C23 C22 . . 112.7(2) ?
C20 C23 C22 . . 103.98(18) ?
C15 C26 C40 . . 111.4(2) ?
C15 C26 C27 . . 111.8(2) ?
C40 C26 C27 . . 110.9(2) ?
C19 C28 C29 . . 112.6(2) ?
C19 C28 C41 . . 110.2(3) ?
C29 C28 C41 . . 110.8(3) ?
C31 C30 C35 . . 122.4(2) ?
C31 C30 N3 . . 119.2(2) ?
C35 C30 N3 . . 118.3(2) ?
C32 C31 C30 . . 116.9(2) ?
C32 C31 C42 . . 118.6(2) ?
C30 C31 C42 . . 124.5(2) ?
C33 C32 C31 . . 121.7(3) ?
C34 C33 C32 . . 120.2(3) ?
C33 C34 C35 . . 121.8(3) ?
C34 C35 C30 . . 116.9(2) ?
C34 C35 C44 . . 118.2(2) ?
C30 C35 C44 . . 124.8(2) ?
C31 C42 C43 . . 110.8(2) ?
C31 C42 C46 . . 111.8(2) ?
C43 C42 C46 . . 109.8(2) ?
C35 C44 C45 . . 111.0(2) ?
C35 C44 C47 . . 112.4(2) ?
C45 C44 C47 . . 109.1(2) ?

loop_
_geom_bond_atom_site_label_1
_geom_bond_atom_site_label_2
_geom_bond_site_symmetry_2
_geom_bond_distance
_geom_bond_publ_flag
Co1 C20 . 2.003(2) ?
Co1 Cl1 . 2.1909(7) ?
Co1 S1 . 2.3148(7) ?
Co1 S3 . 2.3183(7) ?
S1 C8 . 1.675(2) ?
S2 C7 . 1.644(2) ?
S3 C9 . 1.682(2) ?
N1 C9 . 1.371(3) ?
N1 C7 . 1.377(3) ?
N1 C1 . 1.442(3) ?
N2 C7 . 1.380(3) ?
N2 C8 . 1.384(3) ?
N2 C14 . 1.443(3) ?
N3 C20 . 1.307(3) ?
N3 C30 . 1.457(3) ?
N3 C21 . 1.533(3) ?
C1 C2 . 1.392(3) ?
C1 C6 . 1.393(3) ?
C2 C3 . 1.395(3) ?
C2 C10 . 1.510(4) ?
C3 C4 . 1.377(4) ?
C4 C5 . 1.371(4) ?
C5 C6 . 1.389(3) ?
C6 C12 . 1.508(3) ?
C8 C9 . 1.414(3) ?
C10 C11 . 1.515(4) ?
C10 C24 . 1.520(4) ?
C12 C13 . 1.520(4) ?
C12 C25 . 1.521(4) ?
C14 C15 . 1.387(3) ?
C14 C19 . 1.399(3) ?
C15 C16 . 1.393(3) ?
C15 C26 . 1.507(4) ?
C16 C17 . 1.388(4) ?
C17 C18 . 1.355(4) ?
C18 C19 . 1.397(3) ?
C19 C28 . 1.511(4) ?
C20 C23 . 1.533(3) ?
C21 C37 . 1.511(4) ?
C21 C36 . 1.525(4) ?
C21 C22 . 1.528(3) ?
C22 C23 . 1.538(3) ?
C23 C39 . 1.522(3) ?
C23 C38 . 1.529(3) ?
C26 C40 . 1.526(4) ?
C26 C27 . 1.528(4) ?
C28 C29 . 1.513(4) ?
C28 C41 . 1.537(4) ?
C30 C31 . 1.403(3) ?
C30 C35 . 1.405(4) ?
C31 C32 . 1.392(4) ?
C31 C42 . 1.517(4) ?
C32 C33 . 1.371(4) ?
C33 C34 . 1.363(4) ?
C34 C35 . 1.393(4) ?
C35 C44 . 1.516(4) ?
C42 C43 . 1.529(4) ?
C42 C46 . 1.539(4) ?
C44 C45 . 1.519(4) ?
C44 C47 . 1.540(4) ?
